data_4080543
loop_
_publ_author_name
'Mahdi, Tayseer'
'del Castillo, Jon Nathaniel'
'Stephan, Douglas W.'

_publ_section_title
;
 Metal-Free Hydrogenation ofN-Based Heterocycles
;
_journal_issue 6
_journal_name_full Organometallics
_journal_page_first 1971
_journal_paper_doi 10.1021/om4000727
_journal_volume 32
_journal_year 2013
_chemical_formula_sum 'C36 H25.5 B Br0.5 F15 N'
_chemical_formula_weight 807.84
_chemical_name_systematic
; 
 ? 
;
_space_group_IT_number 15
_symmetry_cell_setting monoclinic
_symmetry_space_group_name_Hall '-C 2yc'
_symmetry_space_group_name_H-M 'C 1 2/c 1'
_atom_sites_solution_hydrogens geom
_atom_sites_solution_primary direct
_atom_sites_solution_secondary difmap
_audit_creation_method SHELXL-97
_cell_angle_alpha 90.00
_cell_angle_beta 111.905(6)
_cell_angle_gamma 90.00
_cell_formula_units_Z 8
_cell_length_a 20.1550(11)
_cell_length_b 13.3628(11)
_cell_length_c 26.6328(18)
_cell_measurement_temperature 150(2)
_cell_volume 6655.1(8)
_computing_structure_refinement 'SHELXL-97 (Sheldrick, 1997)'
_computing_structure_solution 'SHELXS-97 (Sheldrick, 1990)'
_diffrn_ambient_temperature 150(2)
_diffrn_measured_fraction_theta_full 0.985
_diffrn_measured_fraction_theta_max 0.985
_diffrn_radiation_monochromator graphite
_diffrn_radiation_source 'fine-focus sealed tube'
_diffrn_radiation_type MoK\a
_diffrn_radiation_wavelength 0.71073
_diffrn_reflns_av_R_equivalents 0.0530
_diffrn_reflns_av_sigmaI/netI 0.0463
_diffrn_reflns_limit_h_max 25
_diffrn_reflns_limit_h_min -26
_diffrn_reflns_limit_k_max 17
_diffrn_reflns_limit_k_min -17
_diffrn_reflns_limit_l_max 34
_diffrn_reflns_limit_l_min -34
_diffrn_reflns_number 54940
_diffrn_reflns_theta_full 27.64
_diffrn_reflns_theta_max 27.64
_diffrn_reflns_theta_min 1.87
_exptl_absorpt_coefficient_mu 0.749
_exptl_absorpt_correction_T_max 0.8960
_exptl_absorpt_correction_T_min 0.8647
_exptl_absorpt_correction_type multi-scan
_exptl_absorpt_process_details sadabs
_exptl_crystal_density_diffrn 1.613
_exptl_crystal_density_method 'not measured'
_exptl_crystal_F_000 3248
_exptl_crystal_size_max 0.20
_exptl_crystal_size_mid 0.20
_exptl_crystal_size_min 0.15
_refine_diff_density_max 2.034
_refine_diff_density_min -1.430
_refine_diff_density_rms 0.069
_refine_ls_extinction_method none
_refine_ls_goodness_of_fit_ref 1.037
_refine_ls_hydrogen_treatment mixed
_refine_ls_matrix_type full
_refine_ls_number_parameters 484
_refine_ls_number_reflns 7644
_refine_ls_number_restraints 0
_refine_ls_restrained_S_all 1.037
_refine_ls_R_factor_all 0.1189
_refine_ls_R_factor_gt 0.0651
_refine_ls_shift/su_max 0.000
_refine_ls_shift/su_mean 0.000
_refine_ls_structure_factor_coef Fsqd
_refine_ls_weighting_details 'calc w=1/[\s^2^(Fo^2^)+(0.0685P)^2^+19.2819P] where P=(Fo^2^+2Fc^2^)/3'
_refine_ls_weighting_scheme calc
_refine_ls_wR_factor_gt 0.1539
_refine_ls_wR_factor_ref 0.1802
_reflns_number_gt 4500
_reflns_number_total 7644
_reflns_threshold_expression >2sigma(I)
_cod_data_source_file om4000727_si_003.cif
_cod_data_source_block sad
_cod_original_sg_symbol_H-M C2/c
_cod_original_formula_sum 'C36 H25.50 B Br0.50 F15 N'
_cod_database_code 4080543

loop_
_symmetry_equiv_pos_as_xyz
'x, y, z'
'-x, y, -z+1/2'
'x+1/2, y+1/2, z'
'-x+1/2, y+1/2, -z+1/2'
'-x, -y, -z'
'x, -y, z-1/2'
'-x+1/2, -y+1/2, -z'
'x+1/2, -y+1/2, z-1/2'

loop_
_atom_site_label
_atom_site_type_symbol
_atom_site_fract_x
_atom_site_fract_y
_atom_site_fract_z
_atom_site_U_iso_or_equiv
_atom_site_adp_type
_atom_site_occupancy
_atom_site_symmetry_multiplicity
_atom_site_calc_flag
_atom_site_refinement_flags
Br1 Br 1.0000 0.60852(7) 0.2500 0.1153(4) Uani 1 2 d S
F1 F 0.33843(11) -0.04315(19) 0.10390(8) 0.0520(6) Uani 1 1 d .
F2 F 0.36136(15) -0.1455(2) 0.02647(10) 0.0698(8) Uani 1 1 d .
F3 F 0.25229(17) -0.18389(17) -0.06930(9) 0.0727(8) Uani 1 1 d .
F4 F 0.11740(15) -0.11955(18) -0.08449(8) 0.0681(8) Uani 1 1 d .
F5 F 0.09252(11) -0.02040(16) -0.00603(8) 0.0479(5) Uani 1 1 d .
F6 F 0.27942(14) 0.18215(15) 0.18618(8) 0.0614(7) Uani 1 1 d .
F7 F 0.35451(14) 0.14276(17) 0.28845(8) 0.0617(7) Uani 1 1 d .
F8 F 0.37260(12) -0.04919(18) 0.32568(8) 0.0554(6) Uani 1 1 d .
F9 F 0.31179(12) -0.20183(15) 0.25588(9) 0.0532(6) Uani 1 1 d .
F10 F 0.23203(11) -0.16392(13) 0.15189(8) 0.0396(5) Uani 1 1 d .
F11 F 0.28372(10) 0.17129(14) 0.06913(8) 0.0401(5) Uani 1 1 d .
F12 F 0.25625(12) 0.36558(16) 0.04499(9) 0.0525(6) Uani 1 1 d .
F13 F 0.13755(14) 0.45170(15) 0.05077(9) 0.0628(7) Uani 1 1 d .
F14 F 0.04302(12) 0.33884(17) 0.07797(9) 0.0572(6) Uani 1 1 d .
F15 F 0.06772(11) 0.14497(16) 0.10056(9) 0.0462(5) Uani 1 1 d .
N1 N 0.07596(14) 0.8614(2) 0.13590(10) 0.0300(6) Uani 1 1 d .
H1A H 0.0910 0.8032 0.1552 0.036 Uiso 1 1 calc R
H1B H 0.1154 0.8916 0.1330 0.036 Uiso 1 1 calc R
C1 C 0.21390(18) -0.0282(2) 0.05344(12) 0.0292(7) Uani 1 1 d .
C2 C 0.2808(2) -0.0613(3) 0.05804(14) 0.0380(8) Uani 1 1 d .
C3 C 0.2947(2) -0.1132(3) 0.01817(15) 0.0456(10) Uani 1 1 d .
C4 C 0.2400(3) -0.1333(3) -0.02960(15) 0.0498(11) Uani 1 1 d .
C5 C 0.1724(2) -0.1013(3) -0.03728(13) 0.0439(10) Uani 1 1 d .
C6 C 0.1608(2) -0.0496(2) 0.00389(13) 0.0349(8) Uani 1 1 d .
C7 C 0.25064(17) 0.0113(2) 0.16261(11) 0.0273(7) Uani 1 1 d .
C8 C 0.2847(2) 0.0842(2) 0.20018(13) 0.0377(8) Uani 1 1 d .
C9 C 0.3251(2) 0.0658(3) 0.25415(13) 0.0417(9) Uani 1 1 d .
C10 C 0.33501(19) -0.0305(3) 0.27313(12) 0.0374(8) Uani 1 1 d .
C11 C 0.30401(19) -0.1066(3) 0.23767(14) 0.0365(8) Uani 1 1 d .
C12 C 0.26335(17) -0.0848(2) 0.18425(12) 0.0300(7) Uani 1 1 d .
C13 C 0.17667(17) 0.1476(2) 0.08469(11) 0.0278(7) Uani 1 1 d .
C14 C 0.22175(18) 0.2083(2) 0.06982(12) 0.0307(7) Uani 1 1 d .
C15 C 0.2092(2) 0.3095(3) 0.05786(12) 0.0364(8) Uani 1 1 d .
C16 C 0.1492(2) 0.3535(2) 0.06098(14) 0.0428(9) Uani 1 1 d .
C17 C 0.1027(2) 0.2969(3) 0.07541(13) 0.0394(9) Uani 1 1 d .
C18 C 0.11666(18) 0.1955(2) 0.08663(12) 0.0331(8) Uani 1 1 d .
C19 C 0.04527(19) 0.9303(3) 0.16729(13) 0.0358(8) Uani 1 1 d .
H19A H 0.0294 0.9935 0.1461 0.043 Uiso 1 1 calc R
C20 C -0.0198(2) 0.8806(3) 0.17144(15) 0.0422(9) Uani 1 1 d .
H31A H -0.0424 0.9269 0.1893 0.051 Uiso 1 1 calc R
H31B H -0.0046 0.8201 0.1944 0.051 Uiso 1 1 calc R
C21 C -0.0750(2) 0.8505(3) 0.11595(16) 0.0449(9) Uani 1 1 d .
H21A H -0.1144 0.8134 0.1213 0.054 Uiso 1 1 calc R
H21B H -0.0956 0.9119 0.0951 0.054 Uiso 1 1 calc R
C22 C -0.04332(19) 0.7855(3) 0.08301(14) 0.0391(8) Uani 1 1 d .
H33A H -0.0800 0.7811 0.0454 0.047 Uiso 1 1 calc R
C23 C -0.0276(2) 0.6790(3) 0.10456(15) 0.0426(9) Uani 1 1 d .
H34A H -0.0728 0.6469 0.1026 0.051 Uiso 1 1 calc R
H34B H 0.0048 0.6811 0.1431 0.051 Uiso 1 1 calc R
C24 C 0.0067(2) 0.6154(3) 0.07289(15) 0.0463(9) Uani 1 1 d .
H24A H 0.0182 0.5483 0.0896 0.056 Uiso 1 1 calc R
H24B H -0.0276 0.6069 0.0352 0.056 Uiso 1 1 calc R
C25 C 0.0745(2) 0.6644(3) 0.07256(14) 0.0422(9) Uani 1 1 d .
H25A H 0.0937 0.6243 0.0497 0.051 Uiso 1 1 calc R
H25B H 0.1109 0.6649 0.1098 0.051 Uiso 1 1 calc R
C26 C 0.0614(2) 0.7711(3) 0.05111(13) 0.0373(8) Uani 1 1 d .
H26A H 0.1079 0.8027 0.0561 0.045 Uiso 1 1 calc R
H26B H 0.0326 0.7693 0.0118 0.045 Uiso 1 1 calc R
C27 C 0.02289(19) 0.8353(3) 0.07897(13) 0.0351(8) Uani 1 1 d .
H27A H 0.0076 0.8989 0.0580 0.042 Uiso 1 1 calc R
C28 C 0.10196(18) 0.9567(2) 0.22149(13) 0.0326(7) Uani 1 1 d .
C29 C 0.14052(19) 0.8839(3) 0.25794(13) 0.0357(8) Uani 1 1 d .
H29B H 0.1333 0.8152 0.2482 0.043 Uiso 1 1 calc R
C30 C 0.1894(2) 0.9109(3) 0.30838(14) 0.0408(8) Uani 1 1 d .
H30A H 0.2161 0.8605 0.3327 0.049 Uiso 1 1 calc R
C31 C 0.1999(2) 1.0087(3) 0.32356(15) 0.0483(10) Uani 1 1 d .
H28A H 0.2331 1.0264 0.3584 0.058 Uiso 1 1 calc R
C32 C 0.1622(3) 1.0816(3) 0.28824(17) 0.0598(12) Uani 1 1 d .
H32A H 0.1689 1.1498 0.2989 0.072 Uiso 1 1 calc R
C33 C 0.1143(2) 1.0562(3) 0.23691(15) 0.0491(10) Uani 1 1 d .
H29A H 0.0898 1.1074 0.2122 0.059 Uiso 1 1 calc R
C100 C 1.0000 0.4658(5) 0.2500 0.0571(16) Uani 1 2 d S
C102 C 0.9814(3) 0.4195(5) 0.2013(2) 0.0746(14) Uani 1 1 d .
H10A H 0.9688 0.4566 0.1687 0.090 Uiso 1 1 calc R
C104 C 0.9814(4) 0.3187(6) 0.2011(4) 0.117(3) Uani 1 1 d .
H10C H 0.9688 0.2836 0.1679 0.140 Uiso 1 1 calc R
C105 C 1.0000 0.2653(7) 0.2500 0.142(6) Uani 1 2 d S
H10B H 1.0000 0.1942 0.2500 0.170 Uiso 1 2 calc SR
B2 B 0.1938(2) 0.0296(3) 0.10026(14) 0.0274(8) Uani 1 1 d .
H99A H 0.1476 -0.0003 0.0987 0.033 Uiso 1 1 calc R

loop_
_atom_site_aniso_label
_atom_site_aniso_U_11
_atom_site_aniso_U_22
_atom_site_aniso_U_33
_atom_site_aniso_U_23
_atom_site_aniso_U_13
_atom_site_aniso_U_12
Br1 0.1872(11) 0.0860(6) 0.1279(8) 0.000 0.1225(9) 0.000
F1 0.0368(12) 0.0762(16) 0.0424(12) 0.0003(11) 0.0140(10) 0.0080(11)
F2 0.0814(19) 0.0776(18) 0.0722(16) 0.0130(14) 0.0538(15) 0.0320(15)
F3 0.143(3) 0.0444(14) 0.0520(14) -0.0044(11) 0.0614(16) 0.0127(15)
F4 0.104(2) 0.0583(15) 0.0290(11) -0.0114(10) 0.0102(12) -0.0167(14)
F5 0.0455(13) 0.0513(13) 0.0348(10) 0.0012(9) 0.0011(9) 0.0002(10)
F6 0.104(2) 0.0264(11) 0.0312(11) -0.0020(9) -0.0005(12) -0.0086(12)
F7 0.0889(19) 0.0485(13) 0.0289(10) -0.0088(10) 0.0004(11) -0.0098(13)
F8 0.0612(15) 0.0661(15) 0.0282(10) 0.0114(10) 0.0041(10) 0.0047(12)
F9 0.0661(15) 0.0342(12) 0.0498(13) 0.0183(10) 0.0107(11) 0.0096(11)
F10 0.0473(13) 0.0241(10) 0.0409(11) -0.0004(8) 0.0088(9) -0.0002(9)
F11 0.0365(12) 0.0351(11) 0.0496(12) -0.0002(9) 0.0171(10) -0.0049(9)
F12 0.0621(15) 0.0365(12) 0.0479(12) 0.0093(9) 0.0078(11) -0.0193(11)
F13 0.0792(18) 0.0230(11) 0.0642(15) 0.0041(10) 0.0014(13) 0.0063(11)
F14 0.0538(15) 0.0488(14) 0.0615(14) -0.0113(11) 0.0130(12) 0.0203(11)
F15 0.0472(13) 0.0445(12) 0.0561(13) 0.0016(10) 0.0299(11) 0.0034(10)
N1 0.0308(15) 0.0324(15) 0.0299(13) -0.0021(11) 0.0150(12) -0.0022(12)
C1 0.040(2) 0.0206(16) 0.0266(15) 0.0005(12) 0.0121(14) -0.0016(14)
C2 0.048(2) 0.0333(19) 0.0359(18) 0.0030(15) 0.0190(17) 0.0023(16)
C3 0.067(3) 0.037(2) 0.044(2) 0.0102(16) 0.034(2) 0.0134(19)
C4 0.096(4) 0.0260(18) 0.041(2) 0.0011(15) 0.041(2) 0.006(2)
C5 0.074(3) 0.0288(18) 0.0242(16) -0.0022(14) 0.0128(18) -0.0103(19)
C6 0.045(2) 0.0266(17) 0.0298(16) 0.0020(13) 0.0107(15) -0.0013(15)
C7 0.0310(18) 0.0271(16) 0.0249(14) 0.0001(12) 0.0117(13) 0.0016(14)
C8 0.055(2) 0.0260(17) 0.0285(16) 0.0026(13) 0.0116(16) 0.0003(16)
C9 0.054(2) 0.040(2) 0.0256(16) -0.0062(15) 0.0090(16) -0.0068(18)
C10 0.038(2) 0.046(2) 0.0245(16) 0.0069(15) 0.0081(15) 0.0037(17)
C11 0.039(2) 0.0331(19) 0.0381(18) 0.0091(15) 0.0150(16) 0.0079(16)
C12 0.0297(18) 0.0290(17) 0.0332(16) -0.0017(13) 0.0138(14) -0.0004(14)
C13 0.0340(19) 0.0252(16) 0.0216(14) 0.0002(12) 0.0072(13) -0.0001(14)
C14 0.036(2) 0.0273(17) 0.0244(15) -0.0006(12) 0.0060(14) -0.0013(14)
C15 0.045(2) 0.0293(18) 0.0253(16) 0.0019(13) 0.0017(15) -0.0097(16)
C16 0.057(3) 0.0215(17) 0.0328(18) 0.0013(14) -0.0031(17) 0.0044(17)
C17 0.044(2) 0.0334(19) 0.0337(17) -0.0058(15) 0.0058(16) 0.0124(17)
C18 0.037(2) 0.0319(18) 0.0272(16) -0.0022(13) 0.0085(15) 0.0011(15)
C19 0.042(2) 0.0333(19) 0.0368(18) -0.0006(14) 0.0195(16) 0.0056(16)
C20 0.042(2) 0.044(2) 0.047(2) -0.0036(16) 0.0228(18) 0.0034(17)
C21 0.034(2) 0.050(2) 0.053(2) -0.0008(18) 0.0193(18) 0.0019(17)
C22 0.034(2) 0.040(2) 0.0393(19) -0.0003(15) 0.0091(16) 0.0008(16)
C23 0.037(2) 0.044(2) 0.046(2) 0.0064(17) 0.0153(17) -0.0004(17)
C24 0.059(3) 0.0313(19) 0.043(2) 0.0028(16) 0.0127(19) 0.0007(18)
C25 0.052(2) 0.043(2) 0.0345(18) 0.0016(15) 0.0198(17) 0.0101(18)
C26 0.044(2) 0.039(2) 0.0293(16) -0.0013(14) 0.0140(16) -0.0012(16)
C27 0.038(2) 0.0359(19) 0.0279(16) 0.0014(14) 0.0090(15) 0.0009(15)
C28 0.038(2) 0.0332(18) 0.0326(16) -0.0011(14) 0.0196(15) 0.0028(15)
C29 0.040(2) 0.0334(19) 0.0360(18) -0.0012(14) 0.0168(16) 0.0036(16)
C30 0.042(2) 0.045(2) 0.0359(18) 0.0010(16) 0.0159(17) 0.0065(17)
C31 0.053(3) 0.056(3) 0.0361(19) -0.0097(18) 0.0168(18) -0.011(2)
C32 0.096(4) 0.033(2) 0.053(2) -0.0113(19) 0.031(2) -0.016(2)
C33 0.076(3) 0.030(2) 0.043(2) 0.0042(16) 0.024(2) 0.0044(19)
C100 0.042(3) 0.077(4) 0.055(4) 0.000 0.021(3) 0.000
C102 0.053(3) 0.100(4) 0.065(3) -0.015(3) 0.016(2) -0.001(3)
C104 0.101(5) 0.111(6) 0.163(8) -0.048(5) 0.077(5) -0.040(5)
C105 0.129(9) 0.056(6) 0.306(19) 0.000 0.157(12) 0.000
B2 0.031(2) 0.0226(17) 0.0284(17) -0.0007(14) 0.0112(15) -0.0011(15)

loop_
_atom_type_symbol
_atom_type_description
_atom_type_scat_dispersion_real
_atom_type_scat_dispersion_imag
_atom_type_scat_source
C C 0.0033 0.0016 'International Tables Vol C Tables 4.2.6.8 and 6.1.1.4'
N N 0.0061 0.0033 'International Tables Vol C Tables 4.2.6.8 and 6.1.1.4'
Br Br -0.2901 2.4595 'International Tables Vol C Tables 4.2.6.8 and 6.1.1.4'
B B 0.0013 0.0007 'International Tables Vol C Tables 4.2.6.8 and 6.1.1.4'
F F 0.0171 0.0103 'International Tables Vol C Tables 4.2.6.8 and 6.1.1.4'
H H 0.0000 0.0000 'International Tables Vol C Tables 4.2.6.8 and 6.1.1.4'

loop_
_geom_angle_atom_site_label_1
_geom_angle_atom_site_label_2
_geom_angle_atom_site_label_3
_geom_angle
_geom_angle_site_symmetry_1
_geom_angle_site_symmetry_3
C19 N1 C27 113.9(2) . .
C19 N1 H1A 108.8 . .
C27 N1 H1A 108.8 . .
C19 N1 H1B 108.8 . .
C27 N1 H1B 108.8 . .
H1A N1 H1B 107.7 . .
C2 C1 C6 113.6(3) . .
C2 C1 B2 126.4(3) . .
C6 C1 B2 120.0(3) . .
F1 C2 C1 120.2(3) . .
F1 C2 C3 115.5(3) . .
C1 C2 C3 124.3(3) . .
F2 C3 C4 120.0(3) . .
F2 C3 C2 120.7(4) . .
C4 C3 C2 119.3(4) . .
F3 C4 C3 120.4(4) . .
F3 C4 C5 120.1(4) . .
C3 C4 C5 119.5(3) . .
F4 C5 C4 120.5(3) . .
F4 C5 C6 120.2(4) . .
C4 C5 C6 119.3(3) . .
F5 C6 C1 119.5(3) . .
F5 C6 C5 116.5(3) . .
C1 C6 C5 123.9(4) . .
C8 C7 C12 112.7(3) . .
C8 C7 B2 126.6(3) . .
C12 C7 B2 120.4(3) . .
F6 C8 C7 121.0(3) . .
F6 C8 C9 114.4(3) . .
C7 C8 C9 124.6(3) . .
F7 C9 C10 119.8(3) . .
F7 C9 C8 120.3(3) . .
C10 C9 C8 119.9(3) . .
F8 C10 C11 121.0(3) . .
F8 C10 C9 120.4(3) . .
C11 C10 C9 118.5(3) . .
F9 C11 C10 119.3(3) . .
F9 C11 C12 120.9(3) . .
C10 C11 C12 119.7(3) . .
F10 C12 C11 116.4(3) . .
F10 C12 C7 119.0(3) . .
C11 C12 C7 124.6(3) . .
C14 C13 C18 114.6(3) . .
C14 C13 B2 122.7(3) . .
C18 C13 B2 122.7(3) . .
F11 C14 C13 120.0(3) . .
F11 C14 C15 116.3(3) . .
C13 C14 C15 123.7(3) . .
F12 C15 C16 119.7(3) . .
F12 C15 C14 120.9(3) . .
C16 C15 C14 119.3(3) . .
F13 C16 C17 120.8(4) . .
F13 C16 C15 119.8(4) . .
C17 C16 C15 119.5(3) . .
F14 C17 C16 120.1(3) . .
F14 C17 C18 120.3(3) . .
C16 C17 C18 119.6(3) . .
F15 C18 C13 120.9(3) . .
F15 C18 C17 115.7(3) . .
C13 C18 C17 123.4(3) . .
C20 C19 C28 113.6(3) . .
C20 C19 N1 108.4(3) . .
C28 C19 N1 110.4(3) . .
C20 C19 H19A 108.1 . .
C28 C19 H19A 108.1 . .
N1 C19 H19A 108.1 . .
C19 C20 C21 112.5(3) . .
C19 C20 H31A 109.1 . .
C21 C20 H31A 109.1 . .
C19 C20 H31B 109.1 . .
C21 C20 H31B 109.1 . .
H31A C20 H31B 107.8 . .
C22 C21 C20 113.0(3) . .
C22 C21 H21A 109.0 . .
C20 C21 H21A 109.0 . .
C22 C21 H21B 109.0 . .
C20 C21 H21B 109.0 . .
H21A C21 H21B 107.8 . .
C23 C22 C27 111.7(3) . .
C23 C22 C21 112.7(3) . .
C27 C22 C21 110.7(3) . .
C23 C22 H33A 107.1 . .
C27 C22 H33A 107.1 . .
C21 C22 H33A 107.1 . .
C22 C23 C24 112.5(3) . .
C22 C23 H34A 109.1 . .
C24 C23 H34A 109.1 . .
C22 C23 H34B 109.1 . .
C24 C23 H34B 109.1 . .
H34A C23 H34B 107.8 . .
C25 C24 C23 110.9(3) . .
C25 C24 H24A 109.5 . .
C23 C24 H24A 109.5 . .
C25 C24 H24B 109.5 . .
C23 C24 H24B 109.5 . .
H24A C24 H24B 108.0 . .
C24 C25 C26 112.0(3) . .
C24 C25 H25A 109.2 . .
C26 C25 H25A 109.2 . .
C24 C25 H25B 109.2 . .
C26 C25 H25B 109.2 . .
H25A C25 H25B 107.9 . .
C27 C26 C25 113.2(3) . .
C27 C26 H26A 108.9 . .
C25 C26 H26A 108.9 . .
C27 C26 H26B 108.9 . .
C25 C26 H26B 108.9 . .
H26A C26 H26B 107.8 . .
C26 C27 C22 113.9(3) . .
C26 C27 N1 108.4(3) . .
C22 C27 N1 109.5(3) . .
C26 C27 H27A 108.3 . .
C22 C27 H27A 108.3 . .
N1 C27 H27A 108.3 . .
C33 C28 C29 118.2(3) . .
C33 C28 C19 119.7(3) . .
C29 C28 C19 122.0(3) . .
C30 C29 C28 120.3(3) . .
C30 C29 H29B 119.8 . .
C28 C29 H29B 119.8 . .
C31 C30 C29 120.9(4) . .
C31 C30 H30A 119.5 . .
C29 C30 H30A 119.5 . .
C30 C31 C32 119.6(4) . .
C30 C31 H28A 120.2 . .
C32 C31 H28A 120.2 . .
C31 C32 C33 120.4(4) . .
C31 C32 H32A 119.8 . .
C33 C32 H32A 119.8 . .
C28 C33 C32 120.5(4) . .
C28 C33 H29A 119.8 . .
C32 C33 H29A 119.8 . .
C102 C100 C102 125.7(8) . 2_755
C102 C100 Br1 117.2(4) . .
C102 C100 Br1 117.2(4) 2_755 .
C104 C102 C100 117.4(6) . .
C104 C102 H10A 121.3 . .
C100 C102 H10A 121.3 . .
C102 C104 C105 120.3(8) . .
C102 C104 H10C 119.9 . .
C105 C104 H10C 119.9 . .
C104 C105 C104 119.0(9) . 2_755
C104 C105 H10B 120.5 . .
C104 C105 H10B 120.5 2_755 .
C13 B2 C1 110.5(2) . .
C13 B2 C7 113.7(3) . .
C1 B2 C7 114.8(3) . .
C13 B2 H99A 105.6 . .
C1 B2 H99A 105.6 . .
C7 B2 H99A 105.6 . .

loop_
_geom_bond_atom_site_label_1
_geom_bond_atom_site_label_2
_geom_bond_distance
_geom_bond_site_symmetry_2
Br1 C100 1.907(7) .
F1 C2 1.357(4) .
F2 C3 1.347(5) .
F3 C4 1.354(4) .
F4 C5 1.353(4) .
F5 C6 1.358(4) .
F6 C8 1.354(4) .
F7 C9 1.356(4) .
F8 C10 1.343(4) .
F9 C11 1.350(4) .
F10 C12 1.361(4) .
F11 C14 1.350(4) .
F12 C15 1.349(4) .
F13 C16 1.343(4) .
F14 C17 1.352(4) .
F15 C18 1.357(4) .
N1 C19 1.521(4) .
N1 C27 1.535(4) .
N1 H1A 0.9200 .
N1 H1B 0.9200 .
C1 C2 1.380(5) .
C1 C6 1.383(4) .
C1 B2 1.641(4) .
C2 C3 1.383(5) .
C3 C4 1.364(6) .
C4 C5 1.368(6) .
C5 C6 1.387(5) .
C7 C8 1.382(4) .
C7 C12 1.391(4) .
C7 B2 1.646(5) .
C8 C9 1.384(5) .
C9 C10 1.370(5) .
C10 C11 1.370(5) .
C11 C12 1.382(5) .
C13 C14 1.382(4) .
C13 C18 1.386(5) .
C13 B2 1.635(5) .
C14 C15 1.390(5) .
C15 C16 1.375(5) .
C16 C17 1.365(5) .
C17 C18 1.394(5) .
C19 C20 1.510(5) .
C19 C28 1.511(5) .
C19 H19A 1.0000 .
C20 C21 1.535(5) .
C20 H31A 0.9900 .
C20 H31B 0.9900 .
C21 C22 1.534(5) .
C21 H21A 0.9900 .
C21 H21B 0.9900 .
C22 C23 1.523(5) .
C22 C27 1.531(5) .
C22 H33A 1.0000 .
C23 C24 1.533(5) .
C23 H34A 0.9900 .
C23 H34B 0.9900 .
C24 C25 1.518(5) .
C24 H24A 0.9900 .
C24 H24B 0.9900 .
C25 C26 1.523(5) .
C25 H25A 0.9900 .
C25 H25B 0.9900 .
C26 C27 1.522(5) .
C26 H26A 0.9900 .
C26 H26B 0.9900 .
C27 H27A 1.0000 .
C28 C33 1.386(5) .
C28 C29 1.390(5) .
C29 C30 1.385(5) .
C29 H29B 0.9500 .
C30 C31 1.361(5) .
C30 H30A 0.9500 .
C31 C32 1.369(6) .
C31 H28A 0.9500 .
C32 C33 1.389(6) .
C32 H32A 0.9500 .
C33 H29A 0.9500 .
C100 C102 1.357(6) .
C100 C102 1.357(6) 2_755
C102 C104 1.346(9) .
C102 H10A 0.9500 .
C104 C105 1.407(9) .
C104 H10C 0.9500 .
C105 C104 1.408(9) 2_755
C105 H10B 0.9500 .
B2 H99A 1.0000 .
